data_7226164
loop_
_publ_author_name
'Jia, Yu-Qi'
'Feng, Si-Si'
'Shen, Mei-Lin'
'Lu, Li-Ping'

_publ_section_title
;
 Construction of multifunctional materials based on Tb3+and croconic acid,
 directed by K+cations: synthesis, structures, fluorescence, magnetic and
 ferroelectric behaviors
;
_journal_issue 28
_journal_name_full CrystEngComm
_journal_page_first 5344
_journal_paper_doi 10.1039/C6CE00308G
_journal_volume 18
_journal_year 2016
_chemical_formula_sum 'C12 H16 N O15 Tb'
_chemical_formula_weight 573.18
_chemical_name_systematic 'Complex 3'
_space_group_IT_number 9
_symmetry_cell_setting monoclinic
_symmetry_space_group_name_Hall 'C -2yc'
_symmetry_space_group_name_H-M 'C 1 c 1'
_atom_sites_solution_hydrogens geom
_atom_sites_solution_primary direct
_atom_sites_solution_secondary difmap
_audit_creation_method SHELXL-97
_audit_update_record
;
2015-11-16 deposited with the CCDC.
2016-05-23 downloaded from the CCDC.
;
_cell_angle_alpha 90.00
_cell_angle_beta 105.18(3)
_cell_angle_gamma 90.00
_cell_formula_units_Z 4
_cell_length_a 9.4830(19)
_cell_length_b 13.725(3)
_cell_length_c 14.272(3)
_cell_measurement_temperature 100(2)
_cell_volume 1792.7(7)
_computing_cell_refinement 'Bruker XSCANS'
_computing_data_collection 'Bruker XSCANS'
_computing_data_reduction 'Bruker SHELXTL'
_computing_molecular_graphics 'Bruker SHELXTL'
_computing_publication_material 'Bruker SHELXTL'
_computing_structure_refinement 'SHELXL-97 (Sheldrick, 2008)'
_computing_structure_solution 'SHELXS-97 (Sheldrick, 2008)'
_diffrn_ambient_temperature 100(2)
_diffrn_measured_fraction_theta_full 0.975
_diffrn_measured_fraction_theta_max 0.975
_diffrn_measurement_device_type mar555
_diffrn_measurement_method 'oscillation mode'
_diffrn_radiation_monochromator 'double crystal monochromator'
_diffrn_radiation_source 'synchrotron, 3W1A at BSRF'
_diffrn_radiation_type synchrotron
_diffrn_radiation_wavelength 0.72000
_diffrn_reflns_av_R_equivalents 0.0298
_diffrn_reflns_av_sigmaI/netI 0.0269
_diffrn_reflns_limit_h_max 13
_diffrn_reflns_limit_h_min -10
_diffrn_reflns_limit_k_max 11
_diffrn_reflns_limit_k_min -19
_diffrn_reflns_limit_l_max 19
_diffrn_reflns_limit_l_min -20
_diffrn_reflns_number 4852
_diffrn_reflns_theta_full 30.54
_diffrn_reflns_theta_max 30.54
_diffrn_reflns_theta_min 2.67
_exptl_absorpt_coefficient_mu 4.028
_exptl_absorpt_correction_T_max 0.6888
_exptl_absorpt_correction_T_min 0.3778
_exptl_absorpt_correction_type multi-scan
_exptl_absorpt_process_details sadabs
_exptl_crystal_colour yellow
_exptl_crystal_density_diffrn 2.124
_exptl_crystal_density_method 'not measured'
_exptl_crystal_description block
_exptl_crystal_F_000 1120
_exptl_crystal_preparation 'Magnetic properties'
_exptl_crystal_recrystallization_method 'Vapour Deposition'
_exptl_crystal_size_max 0.30
_exptl_crystal_size_mid 0.20
_exptl_crystal_size_min 0.10
_refine_diff_density_max 1.918
_refine_diff_density_min -3.120
_refine_diff_density_rms 0.220
_refine_ls_abs_structure_details 'Flack H D (1983), Acta Cryst. A39, 876-881'
_refine_ls_abs_structure_Flack 0.01(17)
_refine_ls_extinction_coef 0.0067(5)
_refine_ls_extinction_expression Fc^*^=kFc[1+0.001xFc^2^\l^3^/sin(2\q)]^-1/4^
_refine_ls_extinction_method SHELXL
_refine_ls_goodness_of_fit_ref 1.116
_refine_ls_hydrogen_treatment constr
_refine_ls_matrix_type full
_refine_ls_number_parameters 273
_refine_ls_number_reflns 4047
_refine_ls_number_restraints 2
_refine_ls_restrained_S_all 1.116
_refine_ls_R_factor_all 0.0390
_refine_ls_R_factor_gt 0.0387
_refine_ls_shift/su_max 0.000
_refine_ls_shift/su_mean 0.000
_refine_ls_structure_factor_coef Fsqd
_refine_ls_weighting_details 'calc w=1/[\s^2^(Fo^2^)+(0.0872P)^2^+1.2574P] where P=(Fo^2^+2Fc^2^)/3'
_refine_ls_weighting_scheme calc
_refine_ls_wR_factor_gt 0.1057
_refine_ls_wR_factor_ref 0.1060
_reflns_number_gt 4010
_reflns_number_total 4047
_reflns_threshold_expression >2sigma(I)
_cod_data_source_file c6ce00308g2.cif
_cod_data_source_block fq59-1
_cod_original_sg_symbol_H-M Cc
_cod_database_code 7226164

loop_
_symmetry_equiv_pos_as_xyz
'x, y, z'
'x, -y, z+1/2'
'x+1/2, y+1/2, z'
'x+1/2, -y+1/2, z+1/2'

loop_
_atom_site_label
_atom_site_type_symbol
_atom_site_fract_x
_atom_site_fract_y
_atom_site_fract_z
_atom_site_U_iso_or_equiv
_atom_site_adp_type
_atom_site_occupancy
_atom_site_symmetry_multiplicity
_atom_site_calc_flag
_atom_site_refinement_flags
Tb1 Tb 1.10731(5) 0.143056(10) 0.03725(4) 0.01182(11) Uani 1 1 d .
C1 C 0.8562(6) 0.1653(4) 0.1810(4) 0.0122(8) Uani 1 1 d .
C2 C 0.6989(6) 0.1778(3) 0.1670(4) 0.0133(9) Uani 1 1 d .
C3 C 0.6647(7) 0.1566(4) 0.2609(5) 0.0135(10) Uani 1 1 d .
C4 C 0.8058(10) 0.1377(3) 0.3320(5) 0.0141(13) Uani 1 1 d .
C5 C 0.9210(9) 0.1396(3) 0.2814(5) 0.0143(12) Uani 1 1 d .
C6 C 0.9070(6) 0.1099(3) -0.1957(4) 0.0139(9) Uani 1 1 d .
C7 C 0.7971(7) 0.1003(4) -0.2824(4) 0.0158(9) Uani 1 1 d .
H7 H 0.8200 0.0995 -0.3419 0.019 Uiso 1 1 calc R
C8 C 0.6534(7) 0.0922(4) -0.2778(4) 0.0182(11) Uani 1 1 d .
H8 H 0.5776 0.0879 -0.3342 0.022 Uiso 1 1 calc R
C9 C 0.6250(7) 0.0905(4) -0.1865(4) 0.0150(9) Uani 1 1 d .
C10 C 0.7411(6) 0.0998(4) -0.1037(4) 0.0145(9) Uani 1 1 d .
H10 H 0.7215 0.0976 -0.0432 0.017 Uiso 1 1 calc R
C11 C 1.0650(6) 0.1215(4) -0.1952(4) 0.0135(9) Uani 1 1 d .
C12 C 0.4722(7) 0.0771(3) -0.1768(4) 0.0151(9) Uani 1 1 d .
N1 N 0.8796(5) 0.1118(3) -0.1073(3) 0.0152(8) Uani 1 1 d .
O1 O 0.9217(5) 0.1773(3) 0.1154(3) 0.0169(7) Uani 1 1 d .
O2 O 0.6109(5) 0.2007(3) 0.0897(3) 0.0200(8) Uani 1 1 d .
O3 O 0.5435(6) 0.1548(3) 0.2775(4) 0.0164(9) Uani 1 1 d .
O4 O 0.8215(5) 0.1214(3) 0.4202(3) 0.0166(8) Uani 1 1 d .
O5 O 1.0545(6) 0.1228(4) 0.3199(4) 0.0203(8) Uani 1 1 d .
O6 O 1.1513(7) 0.1456(2) -0.1151(4) 0.0165(10) Uani 1 1 d .
O7 O 1.1022(5) 0.1070(3) -0.2718(3) 0.0165(8) Uani 1 1 d .
O8 O 0.4485(5) 0.0422(4) -0.1051(4) 0.0248(9) Uani 1 1 d .
O9 O 0.3766(6) 0.1086(4) -0.2544(4) 0.0208(9) Uani 1 1 d .
H9 H 0.2939 0.0970 -0.2498 0.031 Uiso 1 1 calc R
O10 O 1.3058(6) 0.0331(3) 0.0406(3) 0.0192(9) Uani 1 1 d .
H10A H 1.2759 -0.0306 0.0291 0.029 Uiso 1 1 d R
H10B H 1.3939 0.0357 0.0411 0.029 Uiso 1 1 d R
O11 O 1.2320(7) 0.1305(3) 0.2023(4) 0.0209(10) Uani 1 1 d .
H11A H 1.3211 0.1160 0.2078 0.031 Uiso 1 1 d R
H11B H 1.1927 0.0861 0.2287 0.031 Uiso 1 1 d R
O12 O 1.0139(5) -0.0133(3) 0.0574(3) 0.0193(8) Uani 1 1 d .
H12A H 1.0730 -0.0431 0.1043 0.029 Uiso 1 1 d R
H12B H 1.0037 -0.0464 0.0053 0.029 Uiso 1 1 d R
O13 O 1.0238(5) 0.3038(3) -0.0171(3) 0.0171(7) Uani 1 1 d .
H13A H 0.9276 0.3088 -0.0276 0.026 Uiso 1 1 d R
H13B H 1.0458 0.3184 -0.0722 0.026 Uiso 1 1 d R
O14 O 1.3191(6) 0.2417(3) 0.0573(3) 0.0180(8) Uani 1 1 d .
H14A H 1.3133 0.2745 0.0054 0.027 Uiso 1 1 d R
H14B H 1.3952 0.2055 0.0686 0.027 Uiso 1 1 d R
O15 O 0.7477(6) 0.3399(3) 0.9917(4) 0.0178(8) Uani 1 1 d G
H15A H 0.6791 0.3526 0.9415 0.027 Uiso 1 1 d G
H15B H 0.7209 0.2946 1.0238 0.027 Uiso 1 1 d G

loop_
_atom_site_aniso_label
_atom_site_aniso_U_11
_atom_site_aniso_U_22
_atom_site_aniso_U_33
_atom_site_aniso_U_23
_atom_site_aniso_U_13
_atom_site_aniso_U_12
Tb1 0.00761(14) 0.01694(13) 0.01073(14) 0.00004(9) 0.00209(8) 0.00009(9)
C1 0.007(2) 0.0172(17) 0.013(2) -0.0025(17) 0.0046(18) 0.0021(18)
C2 0.009(2) 0.021(2) 0.010(2) 0.0011(14) 0.0016(17) 0.0000(16)
C3 0.009(3) 0.0181(16) 0.014(2) 0.0002(16) 0.006(2) -0.0013(18)
C4 0.013(3) 0.016(3) 0.015(3) -0.0037(14) 0.005(3) -0.0023(15)
C5 0.010(3) 0.020(2) 0.015(3) -0.0004(13) 0.007(3) 0.0016(13)
C6 0.007(2) 0.020(2) 0.015(2) -0.0001(16) 0.0035(19) 0.0003(16)
C7 0.014(3) 0.024(2) 0.010(2) 0.0006(15) 0.004(2) -0.0022(17)
C8 0.012(3) 0.025(2) 0.016(2) 0.0004(17) 0.000(2) 0.0005(19)
C9 0.012(2) 0.0192(18) 0.014(2) -0.0008(16) 0.004(2) 0.0016(17)
C10 0.008(2) 0.0210(19) 0.015(2) 0.0014(15) 0.0041(18) -0.0010(15)
C11 0.009(2) 0.0167(17) 0.015(2) 0.0008(18) 0.003(2) 0.0014(19)
C12 0.011(2) 0.020(2) 0.014(2) 0.0015(16) 0.0019(19) -0.0008(17)
N1 0.007(2) 0.024(2) 0.0143(19) -0.0005(16) 0.0014(16) -0.0013(15)
O1 0.0120(18) 0.0247(18) 0.0151(17) 0.0015(13) 0.0055(15) 0.0008(14)
O2 0.014(2) 0.0296(18) 0.0155(18) 0.0030(14) 0.0014(17) 0.0019(15)
O3 0.008(2) 0.0229(15) 0.018(2) 0.0015(14) 0.0046(18) 0.0007(13)
O4 0.019(2) 0.0203(14) 0.0102(17) 0.0013(14) 0.0030(16) 0.0014(16)
O5 0.010(2) 0.0361(19) 0.014(2) 0.0010(18) 0.0026(18) 0.0036(19)
O6 0.008(2) 0.023(2) 0.018(2) -0.0032(11) 0.003(2) -0.0010(11)
O7 0.010(2) 0.025(2) 0.0155(19) -0.0009(14) 0.0052(17) -0.0012(15)
O8 0.013(2) 0.039(2) 0.023(2) 0.0066(17) 0.0064(18) 0.0019(17)
O9 0.011(2) 0.032(3) 0.019(2) 0.0040(17) 0.0032(18) -0.0023(17)
O10 0.020(2) 0.0187(16) 0.023(2) -0.0010(14) 0.0122(18) -0.0016(15)
O11 0.012(2) 0.0321(18) 0.018(2) 0.0019(16) 0.003(2) 0.0010(16)
O12 0.020(2) 0.0233(17) 0.0128(17) 0.0009(12) 0.0006(16) -0.0009(15)
O13 0.0130(19) 0.0207(14) 0.0187(17) 0.0020(12) 0.0059(15) 0.0018(13)
O14 0.014(2) 0.0217(17) 0.0161(18) 0.0036(13) 0.0005(16) -0.0001(14)
O15 0.013(2) 0.0242(14) 0.016(2) 0.0037(15) 0.0031(17) 0.0021(16)

loop_
_atom_type_symbol
_atom_type_description
_atom_type_scat_dispersion_real
_atom_type_scat_dispersion_imag
_atom_type_scat_source
C C 0.0033 0.0016 'International Tables Vol C Tables 4.2.6.8 and 6.1.1.4'
H H 0.0000 0.0000 'International Tables Vol C Tables 4.2.6.8 and 6.1.1.4'
N N 0.0061 0.0033 'International Tables Vol C Tables 4.2.6.8 and 6.1.1.4'
O O 0.0106 0.0060 'International Tables Vol C Tables 4.2.6.8 and 6.1.1.4'
Tb Tb -0.1723 4.1537 'International Tables Vol C Tables 4.2.6.8 and 6.1.1.4'

loop_
_geom_angle_atom_site_label_1
_geom_angle_atom_site_label_2
_geom_angle_atom_site_label_3
_geom_angle
O6 Tb1 O11 140.8(2)
O6 Tb1 O1 141.09(18)
O11 Tb1 O1 77.47(19)
O6 Tb1 O12 107.00(14)
O11 Tb1 O12 85.26(15)
O1 Tb1 O12 76.98(15)
O6 Tb1 O14 75.56(17)
O11 Tb1 O14 74.55(18)
O1 Tb1 O14 122.67(16)
O12 Tb1 O14 146.40(16)
O6 Tb1 O13 78.98(14)
O11 Tb1 O13 115.34(15)
O1 Tb1 O13 75.31(14)
O12 Tb1 O13 140.29(16)
O14 Tb1 O13 73.29(15)
O6 Tb1 O10 72.28(17)
O11 Tb1 O10 75.41(18)
O1 Tb1 O10 142.32(15)
O12 Tb1 O10 75.18(16)
O14 Tb1 O10 73.91(18)
O13 Tb1 O10 140.64(16)
O6 Tb1 N1 64.82(18)
O11 Tb1 N1 151.44(19)
O1 Tb1 N1 80.86(15)
O12 Tb1 N1 71.82(14)
O14 Tb1 N1 133.55(15)
O13 Tb1 N1 76.15(15)
O10 Tb1 N1 113.26(16)
O1 C1 C5 127.1(5)
O1 C1 C2 124.4(5)
C5 C1 C2 108.5(5)
O2 C2 C1 125.3(5)
O2 C2 C3 126.7(5)
C1 C2 C3 108.0(4)
O3 C3 C4 126.0(6)
O3 C3 C2 127.7(6)
C4 C3 C2 106.3(6)
O4 C4 C5 126.5(7)
O4 C4 C3 124.9(8)
C5 C4 C3 108.6(6)
O5 C5 C1 126.4(7)
O5 C5 C4 125.3(7)
C1 C5 C4 108.4(6)
N1 C6 C7 123.1(5)
N1 C6 C11 115.3(5)
C7 C6 C11 121.6(5)
C8 C7 C6 118.7(5)
C8 C7 H7 120.6
C6 C7 H7 120.6
C7 C8 C9 118.4(5)
C7 C8 H8 120.8
C9 C8 H8 120.8
C10 C9 C8 119.1(6)
C10 C9 C12 120.0(5)
C8 C9 C12 120.9(5)
N1 C10 C9 122.9(5)
N1 C10 H10 118.5
C9 C10 H10 118.5
O7 C11 O6 124.7(6)
O7 C11 C6 119.2(5)
O6 C11 C6 116.1(6)
O8 C12 O9 127.5(6)
O8 C12 C9 121.8(5)
O9 C12 C9 110.7(5)
C10 N1 C6 117.6(5)
C10 N1 Tb1 127.5(4)
C6 N1 Tb1 114.9(4)
C1 O1 Tb1 153.5(4)
C11 O6 Tb1 127.7(5)
C12 O9 H9 109.5
Tb1 O10 H10A 112.9
Tb1 O10 H10B 138.6
H10A O10 H10B 107.7
Tb1 O11 H11A 109.6
Tb1 O11 H11B 109.4
H11A O11 H11B 109.4
Tb1 O12 H12A 109.9
Tb1 O12 H12B 109.7
H12A O12 H12B 109.2
Tb1 O13 H13A 111.3
Tb1 O13 H13B 111.0
H13A O13 H13B 107.6
Tb1 O14 H14A 109.6
Tb1 O14 H14B 109.6
H14A O14 H14B 109.2
H15A O15 H15B 109.5

loop_
_geom_bond_atom_site_label_1
_geom_bond_atom_site_label_2
_geom_bond_distance
Tb1 O6 2.318(6)
Tb1 O11 2.350(6)
Tb1 O1 2.365(5)
Tb1 O12 2.368(4)
Tb1 O14 2.377(5)
Tb1 O13 2.403(4)
Tb1 O10 2.404(5)
Tb1 N1 2.602(5)
C1 O1 1.263(7)
C1 C5 1.447(9)
C1 C2 1.462(7)
C2 O2 1.237(6)
C2 C3 1.487(8)
C3 O3 1.234(9)
C3 C4 1.475(10)
C4 O4 1.249(9)
C4 C5 1.459(12)
C5 O5 1.262(9)
C6 N1 1.353(7)
C6 C7 1.399(7)
C6 C11 1.505(8)
C7 C8 1.385(9)
C7 H7 0.9300
C8 C9 1.399(8)
C8 H8 0.9300
C9 C10 1.394(7)
C9 C12 1.503(9)
C10 N1 1.338(7)
C10 H10 0.9300
C11 O7 1.250(7)
C11 O6 1.263(8)
C12 O8 1.203(8)
C12 O9 1.308(7)
O9 H9 0.8200
O10 H10A 0.9204
O10 H10B 0.8347
O11 H11A 0.8509
O11 H11B 0.8509
O12 H12A 0.8560
O12 H12B 0.8558
O13 H13A 0.8874
O13 H13B 0.8870
O14 H14A 0.8559
O14 H14B 0.8559
O15 H15A 0.8501
O15 H15B 0.8500

loop_
_geom_hbond_atom_site_label_D
_geom_hbond_atom_site_label_H
_geom_hbond_atom_site_label_A
_geom_hbond_distance_DH
_geom_hbond_distance_HA
_geom_hbond_distance_DA
_geom_hbond_angle_DHA
_geom_hbond_site_symmetry_A
O15 H15B O1 0.85 2.57 3.048(6) 116.4 1_556
O15 H15B O2 0.85 2.04 2.870(7) 166.8 1_556
O15 H15A O5 0.85 1.86 2.698(7) 169.7 4_455
O14 H14B O2 0.86 1.99 2.742(7) 146.2 1_655
O14 H14A O4 0.86 1.89 2.716(6) 161.7 4_554
O13 H13B O3 0.89 2.17 3.039(7) 165.9 4_554
O13 H13A O15 0.89 1.85 2.700(7) 160.2 1_554
O12 H12B O4 0.86 2.10 2.738(6) 130.7 2_554
O12 H12A O7 0.86 1.93 2.688(6) 147.4 2
O11 H11B O5 0.85 2.13 2.671(9) 120.7 .
O11 H11A O3 0.85 2.15 2.886(8) 144.5 1_655
O10 H10B O8 0.83 2.28 2.765(7) 117.4 1_655
O10 H10A O15 0.92 1.85 2.760(6) 167.4 3_544
O9 H9 O7 0.82 1.77 2.549(7) 158.7 1_455

loop_
_geom_torsion_atom_site_label_1
_geom_torsion_atom_site_label_2
_geom_torsion_atom_site_label_3
_geom_torsion_atom_site_label_4
_geom_torsion
O1 C1 C2 O2 0.7(8)
C5 C1 C2 O2 179.3(5)
O1 C1 C2 C3 179.8(5)
C5 C1 C2 C3 -1.6(6)
O2 C2 C3 O3 2.8(9)
C1 C2 C3 O3 -176.3(5)
O2 C2 C3 C4 -177.3(5)
C1 C2 C3 C4 3.6(5)
O3 C3 C4 O4 -3.4(9)
C2 C3 C4 O4 176.7(5)
O3 C3 C4 C5 175.6(5)
C2 C3 C4 C5 -4.3(5)
O1 C1 C5 O5 -1.7(9)
C2 C1 C5 O5 179.7(5)
O1 C1 C5 C4 177.5(5)
C2 C1 C5 C4 -1.1(5)
O4 C4 C5 O5 1.6(8)
C3 C4 C5 O5 -177.3(5)
O4 C4 C5 C1 -177.6(5)
C3 C4 C5 C1 3.4(5)
N1 C6 C7 C8 -0.2(8)
C11 C6 C7 C8 -178.5(5)
C6 C7 C8 C9 -2.2(8)
C7 C8 C9 C10 1.8(8)
C7 C8 C9 C12 -177.1(5)
C8 C9 C10 N1 1.0(8)
C12 C9 C10 N1 179.9(5)
N1 C6 C11 O7 170.1(5)
C7 C6 C11 O7 -11.4(8)
N1 C6 C11 O6 -9.8(7)
C7 C6 C11 O6 168.6(5)
C10 C9 C12 O8 -25.3(8)
C8 C9 C12 O8 153.5(6)
C10 C9 C12 O9 154.3(5)
C8 C9 C12 O9 -26.9(7)
C9 C10 N1 C6 -3.3(7)
C9 C10 N1 Tb1 175.1(4)
C7 C6 N1 C10 2.9(7)
C11 C6 N1 C10 -178.7(5)
C7 C6 N1 Tb1 -175.7(4)
C11 C6 N1 Tb1 2.7(5)
O6 Tb1 N1 C10 -176.2(5)
O11 Tb1 N1 C10 26.0(6)
O1 Tb1 N1 C10 -15.0(4)
O12 Tb1 N1 C10 64.2(4)
O14 Tb1 N1 C10 -142.0(4)
O13 Tb1 N1 C10 -92.0(4)
O10 Tb1 N1 C10 128.4(4)
O6 Tb1 N1 C6 2.3(3)
O11 Tb1 N1 C6 -155.6(4)
O1 Tb1 N1 C6 163.4(4)
O12 Tb1 N1 C6 -117.4(4)
O14 Tb1 N1 C6 36.5(4)
O13 Tb1 N1 C6 86.4(4)
O10 Tb1 N1 C6 -53.1(4)
C5 C1 O1 Tb1 33.7(12)
C2 C1 O1 Tb1 -147.9(6)
O6 Tb1 O1 C1 151.0(8)
O11 Tb1 O1 C1 -38.0(8)
O12 Tb1 O1 C1 50.0(8)
O14 Tb1 O1 C1 -100.2(8)
O13 Tb1 O1 C1 -158.7(9)
O10 Tb1 O1 C1 6.8(9)
N1 Tb1 O1 C1 123.3(8)
O7 C11 O6 Tb1 -166.1(4)
C6 C11 O6 Tb1 13.9(7)
O11 Tb1 O6 C11 154.3(4)
O1 Tb1 O6 C11 -39.6(5)
O12 Tb1 O6 C11 50.6(5)
O14 Tb1 O6 C11 -164.2(5)
O13 Tb1 O6 C11 -88.9(4)
O10 Tb1 O6 C11 118.4(4)
N1 Tb1 O6 C11 -9.1(4)
